data_9013187
loop_
_publ_author_name
'Gatta, G. D.'
'Rotiroti, N.'
'Ballaran, T. B.'
'Pavese, A.'

_publ_section_title
;
 Leucite at high pressure: Elastic behavior, phase stability,
 and petrological implications
 Note: P = 0.0001 GPa in diamond cell
;
_journal_name_full 'American Mineralogist'
_journal_page_first 1588
_journal_page_last 1596
_journal_paper_doi 10.2138/am.2008.2932
_journal_volume 93
_journal_year 2008
_chemical_compound_source 'Sabatini volcanic district, Lazium, Italy'
_chemical_formula_sum 'Al0.99 Fe0.009 K0.948 Na0.026 O6 Si2.001'
_chemical_name_mineral Leucite
_space_group_IT_number 88
_symmetry_space_group_name_Hall '-I 4ad'
_symmetry_space_group_name_H-M 'I 41/a :2'
_cell_angle_alpha 90
_cell_angle_beta 90
_cell_angle_gamma 90
_cell_formula_units_Z 16
_cell_length_a 13.097
_cell_length_b 13.097
_cell_length_c 13.755
_cell_volume 2359.415
_database_code_amcsd 0004674
_diffrn_ambient_pressure 100
_exptl_crystal_density_diffrn 2.444
_exptl_crystal_pressure_history 'P = 0.0001 GPa in diamond cell'
_cod_original_sg_symbol_H-M 'I 41/a'
_cod_original_formula_sum 'K.948 Na.026 (Fe.009 Al.99 Si2.001) O6'
_cod_database_code 9013187

loop_
_space_group_symop_operation_xyz
x,y,z
1/2+x,1/2+y,1/2+z
3/4+y,1/4-x,1/4-z
1/4+y,3/4-x,3/4-z
3/4-y,1/4+x,1/4+z
1/4-y,3/4+x,3/4+z
1/2+x,y,1/2-z
+x,1/2+y,-z
1/2-x,-y,1/2+z
-x,1/2-y,+z
3/4-y,3/4+x,3/4-z
1/4-y,1/4+x,1/4-z
3/4+y,3/4-x,3/4+z
1/4+y,1/4-x,1/4+z
-x,-y,-z
1/2-x,1/2-y,1/2-z

loop_
_atom_site_label
_atom_site_fract_x
_atom_site_fract_y
_atom_site_fract_z
_atom_site_occupancy
_atom_site_U_iso_or_equiv
_atom_site_type_symbol
_atom_site_attached_hydrogens
KK 0.36444 0.36320 0.11460 0.94800 0.06300 K 0
NaK 0.36444 0.36320 0.11460 0.02600 0.06300 Na 0
FeT1 0.05860 0.39660 0.16680 0.00300 0.01200 Fe 0
AlT1 0.05860 0.39660 0.16680 0.33000 0.01200 Al 0
SiT1 0.05860 0.39660 0.16680 0.66700 0.01200 Si 0
FeT2 0.16830 0.61010 0.12810 0.00300 0.01200 Fe 0
AlT2 0.16830 0.61010 0.12810 0.33000 0.01200 Al 0
SiT2 0.16830 0.61010 0.12810 0.66700 0.01200 Si 0
FeT3 0.39250 0.64170 0.08700 0.00300 0.01200 Fe 0
AlT3 0.39250 0.64170 0.08700 0.33000 0.01200 Al 0
SiT3 0.39250 0.64170 0.08700 0.66700 0.01200 Si 0
O1 0.13420 0.31250 0.11140 1.00000 0.02000 O 0
O2 0.08860 0.51070 0.12840 1.00000 0.02000 O 0
O3 0.14410 0.67730 0.22740 1.00000 0.02000 O 0
O4 0.13200 0.68370 0.03630 1.00000 0.02000 O 0
O5 0.28990 0.57560 0.12210 1.00000 0.02000 O 0
O6 0.48390 0.61790 0.16650 1.00000 0.02000 O 0

loop_
_cod_changelog_entry_id
_cod_changelog_entry_author
_cod_changelog_entry_date
_cod_changelog_entry_text
1
;cod-tools version 3.8.0
Id: cif_guess_AMCSD_atom_types 9581 2023-05-17 12:35:41Z saulius
;
2023-05-23T09:20:53+03:00
;Derived atom types and hydrogen counts
from atom names that follow the AMCSD naming convention
(Wat == water, O-H == hydroxyl).
;

loop_
_cod_related_entry_id
_cod_related_entry_database
_cod_related_entry_code
1 AMCSD 0004674
